data_7055022
loop_
_publ_author_name
'Qu, Xiaoni'
'Zhang, Sheng'
'Yang, Qi'
'Su, Zhiyong'
'Wei, Qing'
'Xie, Gang'
'Chen, Sanping'

_publ_section_title
;
 Silver(i)-based energetic coordination polymers: synthesis, structure and
 energy performance
;
_journal_issue 10
_journal_name_full 'New J. Chem.'
_journal_page_first 7849
_journal_paper_doi 10.1039/C5NJ01623A
_journal_volume 39
_journal_year 2015
_chemical_formula_moiety 'C2 H Ag N4 O2'
_chemical_formula_sum 'C2 H Ag N4 O2'
_chemical_formula_weight 220.94
_chemical_name_systematic
; 
 ? 
;
_space_group_IT_number 14
_symmetry_cell_setting monoclinic
_symmetry_space_group_name_Hall '-P 2ybc'
_symmetry_space_group_name_H-M 'P 1 21/c 1'
_atom_sites_solution_hydrogens geom
_atom_sites_solution_primary direct
_atom_sites_solution_secondary difmap
_audit_creation_method SHELXL-97
_audit_update_record
;
2015-04-15 deposited with the CCDC.
2015-07-23 downloaded from the CCDC.
;
_cell_angle_alpha 90.00
_cell_angle_beta 93.389(3)
_cell_angle_gamma 90.00
_cell_formula_units_Z 4
_cell_length_a 3.6019(7)
_cell_length_b 11.273(2)
_cell_length_c 11.600(2)
_cell_measurement_reflns_used 1164
_cell_measurement_temperature 296(2)
_cell_measurement_theta_max 27.59
_cell_measurement_theta_min 2.52
_cell_volume 470.19(15)
_computing_cell_refinement 'Bruker SAINT'
_computing_data_collection 'Bruker APEX2'
_computing_data_reduction 'Bruker SAINT'
_computing_molecular_graphics 'Bruker SHELXTL'
_computing_publication_material 'Bruker SHELXTL'
_computing_structure_refinement 'SHELXL-97 (Sheldrick, 2008)'
_computing_structure_solution 'SHELXS-97 (Sheldrick, 2008)'
_diffrn_ambient_temperature 296(2)
_diffrn_measured_fraction_theta_full 0.999
_diffrn_measured_fraction_theta_max 0.999
_diffrn_radiation_monochromator graphite
_diffrn_radiation_source 'fine-focus sealed tube'
_diffrn_radiation_type MoK\a
_diffrn_radiation_wavelength 0.71073
_diffrn_reflns_av_R_equivalents 0.0312
_diffrn_reflns_av_sigmaI/netI 0.0362
_diffrn_reflns_limit_h_max 4
_diffrn_reflns_limit_h_min -3
_diffrn_reflns_limit_k_max 13
_diffrn_reflns_limit_k_min -10
_diffrn_reflns_limit_l_max 13
_diffrn_reflns_limit_l_min -13
_diffrn_reflns_number 2084
_diffrn_reflns_theta_full 25.03
_diffrn_reflns_theta_max 25.03
_diffrn_reflns_theta_min 2.52
_exptl_absorpt_coefficient_mu 4.192
_exptl_absorpt_correction_T_max 0.686
_exptl_absorpt_correction_T_min 0.611
_exptl_absorpt_correction_type multi-scan
_exptl_absorpt_process_details SADABS
_exptl_crystal_colour yellow
_exptl_crystal_density_diffrn 3.121
_exptl_crystal_density_method 'not measured'
_exptl_crystal_description needle
_exptl_crystal_F_000 416
_exptl_crystal_size_max 0.15
_exptl_crystal_size_mid 0.1
_exptl_crystal_size_min 0.09
_refine_diff_density_max 0.671
_refine_diff_density_min -0.585
_refine_diff_density_rms 0.131
_refine_ls_extinction_coef 0.0102(14)
_refine_ls_extinction_expression Fc^*^=kFc[1+0.001xFc^2^\l^3^/sin(2\q)]^-1/4^
_refine_ls_extinction_method SHELXL
_refine_ls_goodness_of_fit_ref 1.059
_refine_ls_hydrogen_treatment mixed
_refine_ls_matrix_type full
_refine_ls_number_parameters 83
_refine_ls_number_reflns 832
_refine_ls_number_restraints 0
_refine_ls_restrained_S_all 1.059
_refine_ls_R_factor_all 0.0294
_refine_ls_R_factor_gt 0.0244
_refine_ls_shift/su_max 0.001
_refine_ls_shift/su_mean 0.000
_refine_ls_structure_factor_coef Fsqd
_refine_ls_weighting_details 'calc w=1/[\s^2^(Fo^2^)+(0.0300P)^2^+0.0000P] where P=(Fo^2^+2Fc^2^)/3'
_refine_ls_weighting_scheme calc
_refine_ls_wR_factor_gt 0.0556
_refine_ls_wR_factor_ref 0.0580
_reflns_number_gt 731
_reflns_number_total 832
_reflns_threshold_expression >2sigma(I)
_cod_data_source_file c5nj01623a2.cif
_cod_data_source_block xb8323_0m
_cod_depositor_comments
;
The following automatic conversions were performed:

'_exptl_absorpt_correction_type' value 'Multi-scan' changed to
'multi-scan' according to
/usr/data/users/saulius/crontab/automatic-downloads/rss-feeds/RSC/lib/dictionaries/cif_core.dic
dictionary named 'cif_core.dic' version 2.4.2 from 2011-04-26.

Automatic conversion script
Id: cif_fix_values 3271 2015-04-21 07:52:19Z andrius 

 Adding full bibliography for 7055021--7055022.cif.
;
_cod_original_cell_volume 470.16(16)
_cod_original_sg_symbol_H-M 'P 21/c'
_cod_database_code 7055022

loop_
_symmetry_equiv_pos_as_xyz
'x, y, z'
'-x, y+1/2, -z+1/2'
'-x, -y, -z'
'x, -y-1/2, z-1/2'

loop_
_atom_site_label
_atom_site_type_symbol
_atom_site_fract_x
_atom_site_fract_y
_atom_site_fract_z
_atom_site_U_iso_or_equiv
_atom_site_adp_type
_atom_site_occupancy
_atom_site_symmetry_multiplicity
_atom_site_calc_flag
_atom_site_refinement_flags
N4 N 0.4395(8) 0.9370(2) 0.6537(2) 0.0286(7) Uani 1 1 d .
N3 N 0.3109(8) 0.7685(2) 0.7447(2) 0.0279(7) Uani 1 1 d .
Ag1 Ag 0.33633(9) 0.87929(2) 0.37666(2) 0.03934(19) Uani 1 1 d .
C3 C 0.4509(10) 0.8783(3) 0.7529(3) 0.0293(8) Uani 1 1 d .
H3 H 0.5477 0.9106 0.8221 0.035 Uiso 1 1 calc R
C4 C 0.2084(10) 0.7650(3) 0.6323(3) 0.0243(7) Uani 1 1 d .
O2 O -0.0392(9) 0.5798(3) 0.6405(3) 0.0528(8) Uani 1 1 d .
N2 N 0.2776(8) 0.8611(2) 0.5728(2) 0.0272(7) Uani 1 1 d .
N1 N 0.0194(8) 0.6643(3) 0.5793(3) 0.0305(7) Uani 1 1 d .
O1 O -0.0832(9) 0.6722(3) 0.4783(3) 0.0572(9) Uani 1 1 d .

loop_
_atom_site_aniso_label
_atom_site_aniso_U_11
_atom_site_aniso_U_22
_atom_site_aniso_U_33
_atom_site_aniso_U_23
_atom_site_aniso_U_13
_atom_site_aniso_U_12
N4 0.0431(18) 0.0224(15) 0.0204(15) -0.0028(12) 0.0016(13) -0.0033(12)
N3 0.0405(17) 0.0227(14) 0.0200(15) 0.0008(12) -0.0018(13) 0.0024(12)
Ag1 0.0696(3) 0.0266(2) 0.0215(2) -0.00204(10) 0.00011(15) -0.00727(12)
C3 0.040(2) 0.027(2) 0.0201(19) -0.0011(14) -0.0034(15) 0.0027(15)
C4 0.0298(18) 0.0223(18) 0.0211(19) -0.0014(13) 0.0036(14) 0.0010(12)
O2 0.078(2) 0.0314(15) 0.0479(18) 0.0063(14) -0.0026(16) -0.0192(14)
N2 0.0415(16) 0.0239(15) 0.0162(15) -0.0009(12) 0.0016(13) -0.0034(12)
N1 0.0358(16) 0.0275(17) 0.0281(17) -0.0030(14) 0.0024(14) -0.0006(13)
O1 0.089(2) 0.0481(19) 0.0324(17) -0.0057(13) -0.0131(16) -0.0200(16)

loop_
_atom_type_symbol
_atom_type_description
_atom_type_scat_dispersion_real
_atom_type_scat_dispersion_imag
_atom_type_scat_source
C C 0.0033 0.0016 'International Tables Vol C Tables 4.2.6.8 and 6.1.1.4'
H H 0.0000 0.0000 'International Tables Vol C Tables 4.2.6.8 and 6.1.1.4'
Ag Ag -0.8971 1.1015 'International Tables Vol C Tables 4.2.6.8 and 6.1.1.4'
N N 0.0061 0.0033 'International Tables Vol C Tables 4.2.6.8 and 6.1.1.4'
O O 0.0106 0.0060 'International Tables Vol C Tables 4.2.6.8 and 6.1.1.4'

loop_
_geom_angle_atom_site_label_1
_geom_angle_atom_site_label_2
_geom_angle_atom_site_label_3
_geom_angle
_geom_angle_site_symmetry_1
_geom_angle_site_symmetry_3
C3 N4 N2 105.8(3) . .
C3 N4 Ag1 126.9(2) . 3_676
N2 N4 Ag1 127.3(2) . 3_676
C4 N3 C3 100.3(3) . .
C4 N3 Ag1 129.6(2) . 4_576
C3 N3 Ag1 129.3(2) . 4_576
N4 Ag1 N3 124.81(10) 3_676 4_575
N4 Ag1 N2 106.86(9) 3_676 .
N3 Ag1 N2 126.87(10) 4_575 .
N4 C3 N3 114.1(3) . .
N4 C3 H3 123.0 . .
N3 C3 H3 123.0 . .
N2 C4 N3 115.9(3) . .
N2 C4 N1 121.6(3) . .
N3 C4 N1 122.4(3) . .
C4 N2 N4 103.9(3) . .
C4 N2 Ag1 128.4(2) . .
N4 N2 Ag1 123.9(2) . .
O1 N1 O2 124.7(3) . .
O1 N1 C4 117.7(3) . .
O2 N1 C4 117.6(3) . .

loop_
_geom_bond_atom_site_label_1
_geom_bond_atom_site_label_2
_geom_bond_distance
_geom_bond_site_symmetry_2
N4 C3 1.326(4) .
N4 N2 1.374(4) .
N4 Ag1 2.258(3) 3_676
N3 C4 1.335(4) .
N3 C3 1.338(4) .
N3 Ag1 2.261(3) 4_576
Ag1 N4 2.258(3) 3_676
Ag1 N3 2.261(3) 4_575
Ag1 N2 2.307(3) .
C3 H3 0.9300 .
C4 N2 1.316(4) .
C4 N1 1.442(4) .
O2 N1 1.214(4) .
N1 O1 1.211(4) .
